data_3000296
loop_
_publ_author_name
'Shenzhen Chang'

_publ_section_title
;
 Highly Efficient Synthesis of p-Benzoquinones Catalyzed by Robust
 Two-Dimensional POM-Based Coordination Polymers
;
_journal_name_full 'To be published in ACS Applied Materials & Interfaces'
_journal_page_first XXXX
_journal_volume 13
_journal_year 2021
_chemical_formula_sum 'C36 H35 Cu6 Mo12 N30 O44 P'
_chemical_formula_weight 3155.43
_space_group_crystal_system triclinic
_space_group_IT_number 2
_space_group_name_Hall '-P 1'
_space_group_name_H-M_alt 'P -1'
_atom_sites_solution_hydrogens geom
_audit_creation_method SHELXL-2018/3
_cell_angle_alpha 100.178(2)
_cell_angle_beta 98.500(2)
_cell_angle_gamma 113.1483(17)
_cell_formula_units_Z 1
_cell_length_a 11.9921(9)
_cell_length_b 12.3662(10)
_cell_length_c 13.9160(11)
_cell_measurement_reflns_used 6108
_cell_measurement_temperature 150(2)
_cell_measurement_theta_max 24.999
_cell_measurement_theta_min 2.510
_cell_volume 1813.1(2)
_computing_cell_refinement 'Bruker SMART'
_computing_data_collection 'Bruker SMART'
_computing_data_reduction 'Bruker SMART'
_computing_molecular_graphics 'Bruker SMART'
_computing_publication_material 'Bruker SMART'
_computing_structure_refinement 'SHELXL-2018/3 (Sheldrick, 2018)'
_computing_structure_solution 'Bruker SMART'
_diffrn_ambient_temperature 150(2)
_diffrn_measured_fraction_theta_full 0.957
_diffrn_measured_fraction_theta_max 0.957
_diffrn_measurement_device_type 'Bruker Smart Apex CCD'
_diffrn_measurement_method 'phi and omega scans'
_diffrn_radiation_type MoK\a
_diffrn_radiation_wavelength 0.71073
_diffrn_reflns_av_R_equivalents 0.0459
_diffrn_reflns_av_unetI/netI 0.0610
_diffrn_reflns_Laue_measured_fraction_full 0.957
_diffrn_reflns_Laue_measured_fraction_max 0.957
_diffrn_reflns_limit_h_max 13
_diffrn_reflns_limit_h_min -14
_diffrn_reflns_limit_k_max 14
_diffrn_reflns_limit_k_min -14
_diffrn_reflns_limit_l_max 16
_diffrn_reflns_limit_l_min -16
_diffrn_reflns_number 16652
_diffrn_reflns_point_group_measured_fraction_full 0.957
_diffrn_reflns_point_group_measured_fraction_max 0.957
_diffrn_reflns_theta_full 24.999
_diffrn_reflns_theta_max 24.999
_diffrn_reflns_theta_min 2.510
_exptl_absorpt_coefficient_mu 3.858
_exptl_absorpt_correction_T_max 0.499
_exptl_absorpt_correction_T_min 0.393
_exptl_absorpt_correction_type multi-scan
_exptl_absorpt_process_details 'ABSCOR by T.Higashi 8 March, 1995'
_exptl_crystal_colour BLACK
_exptl_crystal_density_diffrn 2.890
_exptl_crystal_density_method 'not measured'
_exptl_crystal_description FLAKE
_exptl_crystal_F_000 1506
_exptl_crystal_size_max 0.310
_exptl_crystal_size_mid 0.210
_exptl_crystal_size_min 0.180
_refine_diff_density_max 1.192
_refine_diff_density_min -1.362
_refine_diff_density_rms 0.175
_refine_ls_extinction_coef .
_refine_ls_extinction_method none
_refine_ls_goodness_of_fit_ref 1.027
_refine_ls_hydrogen_treatment constr
_refine_ls_matrix_type full
_refine_ls_number_parameters 629
_refine_ls_number_reflns 6108
_refine_ls_number_restraints 84
_refine_ls_restrained_S_all 1.045
_refine_ls_R_factor_all 0.0710
_refine_ls_R_factor_gt 0.0443
_refine_ls_shift/su_max 0.002
_refine_ls_shift/su_mean 0.000
_refine_ls_structure_factor_coef Fsqd
_refine_ls_weighting_details 'w=1/[\s^2^(Fo^2^)+(0.0366P)^2^+11.8578P] where P=(Fo^2^+2Fc^2^)/3'
_refine_ls_weighting_scheme calc
_refine_ls_wR_factor_gt 0.0918
_refine_ls_wR_factor_ref 0.1037
_reflns_Friedel_coverage 0.000
_reflns_Friedel_fraction_full .
_reflns_Friedel_fraction_max .
_reflns_number_gt 4551
_reflns_number_total 6108
_reflns_threshold_expression 'I > 2\s(I)'
_cod_data_source_file POMCP1.cif
_cod_data_source_block POMCP_1
_cod_depositor_comments 'Releasing structure 3000296 into public domain as published material.'
_cod_database_code 3000296
_shelx_shelxl_version_number 2018/3
_shelx_space_group_comment
;
The symmetry employed for this shelxl refinement is uniquely defined
by the following loop, which should always be used as a source of
symmetry information in preference to the above space-group names.
They are only intended as comments.
;
_shelx_estimated_absorpt_t_min 0.381
_shelx_estimated_absorpt_t_max 0.544

loop_
_space_group_symop_operation_xyz
'x, y, z'
'-x, -y, -z'

loop_
_atom_site_label
_atom_site_type_symbol
_atom_site_fract_x
_atom_site_fract_y
_atom_site_fract_z
_atom_site_U_iso_or_equiv
_atom_site_adp_type
_atom_site_occupancy
_atom_site_site_symmetry_order
_atom_site_calc_flag
_atom_site_refinement_flags_posn
_atom_site_refinement_flags_adp
_atom_site_refinement_flags_occupancy
_atom_site_disorder_assembly
_atom_site_disorder_group
P1 P 1.000000 1.000000 0.000000 0.0170(6) Uani 1 2 d S . P . .
Mo1 Mo 1.24092(7) 1.28373(6) 0.00029(5) 0.02233(19) Uani 1 1 d . . . . .
Mo2 Mo 0.75112(7) 0.99487(6) 0.11298(5) 0.01948(18) Uani 1 1 d . . . . .
Mo3 Mo 0.98719(7) 1.27549(7) 0.10732(5) 0.02459(19) Uani 1 1 d . . . . .
Mo4 Mo 0.76779(7) 1.07538(7) -0.11963(6) 0.0288(2) Uani 1 1 d . . . . .
Mo5 Mo 1.21074(8) 1.19701(7) 0.23105(6) 0.0360(2) Uani 1 1 d . . . . .
Mo6 Mo 1.02126(9) 1.09075(7) -0.22779(6) 0.0354(2) Uani 1 1 d . . . . .
Cu1 Cu 0.98701(10) 1.32926(9) -0.59708(7) 0.0213(2) Uani 1 1 d . . . . .
Cu2 Cu 1.23563(9) 1.62455(9) -0.54296(7) 0.0216(2) Uani 1 1 d . . . . .
Cu3 Cu 1.12025(9) 1.13772(8) -0.48846(7) 0.0192(2) Uani 1 1 d . . . . .
O1 O 1.3522(6) 1.4167(5) 0.0026(6) 0.0436(18) Uani 1 1 d . U . . .
O2 O 1.3114(7) 1.1781(6) -0.0383(4) 0.050(2) Uani 1 1 d . . . . .
O3 O 1.1406(7) 1.2363(6) -0.1287(5) 0.053(2) Uani 1 1 d . U . . .
O4 O 1.2856(6) 1.2735(8) 0.1364(5) 0.052(2) Uani 1 1 d . U . . .
O5 O 1.1184(7) 1.3310(8) 0.0456(5) 0.062(2) Uani 1 1 d . U . . .
O6 O 0.6953(6) 1.0077(6) -0.0221(5) 0.0428(18) Uani 1 1 d . . . . .
O7 O 0.8514(6) 1.1586(6) 0.1486(5) 0.0405(18) Uani 1 1 d . . . . .
O8 O 0.8480(8) 0.9635(6) 0.2094(5) 0.056(2) Uani 1 1 d . U . . .
O9 O 0.6299(6) 0.9844(6) 0.1605(5) 0.055(2) Uani 1 1 d . U . . .
O10 O 0.8701(6) 1.2214(5) -0.0199(5) 0.0404(18) Uani 1 1 d . . . . .
O11 O 0.9830(9) 1.4056(6) 0.1554(6) 0.069(3) Uani 1 1 d . U . . .
O12 O 1.0973(7) 1.2661(8) 0.2147(5) 0.061(2) Uani 1 1 d . U . . .
O13 O 0.6608(6) 1.1115(6) -0.1759(4) 0.0380(16) Uani 1 1 d . . . . .
O14 O 0.9137(12) 1.1236(10) -0.1681(11) 0.019(4) Uani 0.495(19) 1 d . U P A 1
O14A O 0.8711(12) 1.1291(10) -0.2208(11) 0.020(4) Uani 0.505(19) 1 d . U P A 2
O15 O 1.3107(5) 1.2877(5) 0.3392(4) 0.0240(13) Uani 1 1 d . . . . .
O16 O 1.0393(6) 1.1353(5) -0.3323(4) 0.0257(14) Uani 1 1 d . . . . .
O17 O 1.0820(9) 1.0040(8) 0.1072(7) 0.013(2) Uani 0.5 1 d . . P A .
O18 O 0.9196(10) 1.0583(8) 0.0233(7) 0.016(2) Uani 0.5 1 d . . P . .
O19 O 0.9044(10) 0.9363(9) 0.0531(7) 0.015(2) Uani 0.5 1 d . . P . .
O20 O 1.0699(10) 1.1341(8) 0.0540(7) 0.014(2) Uani 0.5 1 d . . P . .
O21 O 1.0743(13) 1.0760(11) 0.2502(12) 0.023(4) Uani 0.495(19) 1 d . U P A 1
O21A O 1.1123(12) 1.0745(9) 0.3024(11) 0.014(3) Uani 0.505(19) 1 d . U P A 2
O22 O 1.2584(13) 1.0836(10) 0.1717(11) 0.018(4) Uani 0.495(19) 1 d . U P A 1
O22A O 1.3049(12) 1.0852(10) 0.2255(11) 0.021(4) Uani 0.505(19) 1 d . U P A 2
OW1 O 0.9753(19) 1.5915(17) 0.0978(15) 0.234(8) Uani 1 1 d . . . . .
OW2 O 1.7729(7) 1.3963(6) -0.0469(5) 0.050(2) Uani 1 1 d . . . . .
N1 N 0.7660(6) 1.1177(5) -0.5905(4) 0.0169(15) Uani 1 1 d . . . . .
N2 N 0.8901(6) 1.1645(5) -0.5851(4) 0.0165(15) Uani 1 1 d . . . . .
N3 N 0.9386(6) 1.0947(5) -0.5518(4) 0.0132(14) Uani 1 1 d . . . . .
N4 N 0.8468(6) 0.9990(5) -0.5354(4) 0.0158(14) Uani 1 1 d . . . . .
N5 N 0.3905(6) 0.7648(5) -0.5346(5) 0.0179(15) Uani 1 1 d . . . . .
N6 N 0.9157(7) 1.5974(6) -0.6992(5) 0.0254(17) Uani 1 1 d . . . . .
N7 N 1.0328(7) 1.6560(6) -0.6434(5) 0.0253(17) Uani 1 1 d . . . . .
N8 N 1.0639(7) 1.5773(6) -0.6061(5) 0.0234(16) Uani 1 1 d . . . . .
N9 N 0.9654(6) 1.4655(6) -0.6365(5) 0.0188(15) Uani 1 1 d . . . . .
N10 N 0.5181(7) 1.2316(7) -0.8638(5) 0.0326(18) Uani 1 1 d . . . . .
N11 N 1.3592(6) 1.5039(6) -0.4336(5) 0.0208(16) Uani 1 1 d . . . . .
N12 N 1.2569(6) 1.4889(6) -0.4986(5) 0.0199(15) Uani 1 1 d . . . . .
N13 N 1.1692(6) 1.3754(6) -0.5186(5) 0.0190(15) Uani 1 1 d . . . . .
N14 N 1.2134(6) 1.3139(5) -0.4655(4) 0.0141(14) Uani 1 1 d . . . . .
N15 N 1.5864(7) 1.3670(6) -0.1899(5) 0.0258(17) Uani 1 1 d . . . . .
C1 C 0.7433(7) 1.0160(7) -0.5594(5) 0.0163(17) Uani 1 1 d . . . . .
C2 C 0.6209(7) 0.9328(7) -0.5501(5) 0.0161(17) Uani 1 1 d . . . . .
C3 C 0.6126(7) 0.8714(7) -0.4753(6) 0.0176(17) Uani 1 1 d . . . . .
H3A H 0.685654 0.886716 -0.427201 0.021 Uiso 1 1 calc R U . . .
C4 C 0.5110(8) 0.9129(7) -0.6139(6) 0.0198(18) Uani 1 1 d . . . . .
H4A H 0.512548 0.956130 -0.664101 0.024 Uiso 1 1 calc R U . . .
C5 C 0.4969(8) 0.7876(7) -0.4711(6) 0.0194(18) Uani 1 1 d . . . . .
H5A H 0.493027 0.744270 -0.420814 0.023 Uiso 1 1 calc R U . . .
C6 C 0.3991(8) 0.8297(7) -0.6041(6) 0.0193(18) Uani 1 1 d . . . . .
H6A H 0.324281 0.817360 -0.648313 0.023 Uiso 1 1 calc R U . . .
C7 C 0.8770(7) 1.4825(7) -0.6934(5) 0.0173(18) Uani 1 1 d . . . . .
C8 C 0.7518(8) 1.3913(7) -0.7501(6) 0.0193(18) Uani 1 1 d . . . . .
C9 C 0.6903(8) 1.4220(8) -0.8261(6) 0.029(2) Uani 1 1 d . . . . .
H9A H 0.728773 1.499882 -0.838425 0.034 Uiso 1 1 calc R U . . .
C10 C 0.6931(8) 1.2785(7) -0.7329(6) 0.0229(19) Uani 1 1 d . . . . .
H10A H 0.733297 1.255114 -0.681814 0.027 Uiso 1 1 calc R U . . .
C11 C 0.5755(9) 1.3405(10) -0.8825(7) 0.042(3) Uani 1 1 d . . . . .
H11A H 0.535174 1.360654 -0.935892 0.050 Uiso 1 1 calc R U . . .
C12 C 0.5754(8) 1.2000(8) -0.7908(7) 0.032(2) Uani 1 1 d . . . . .
H12A H 0.534068 1.122330 -0.778838 0.039 Uiso 1 1 calc R U . . .
C13 C 1.3287(7) 1.3953(7) -0.4140(6) 0.0181(17) Uani 1 1 d . . . . .
C14 C 1.4162(8) 1.3779(7) -0.3384(6) 0.0191(18) Uani 1 1 d . . . . .
C15 C 1.5436(7) 1.4458(7) -0.3264(6) 0.0210(18) Uani 1 1 d . . . . .
H15A H 1.573034 1.496453 -0.369720 0.025 Uiso 1 1 calc R U . . .
C16 C 1.3752(9) 1.3028(8) -0.2743(6) 0.028(2) Uani 1 1 d . . . . .
H16A H 1.288675 1.254815 -0.281491 0.034 Uiso 1 1 calc R U . . .
C17 C 1.4643(10) 1.3005(8) -0.2001(6) 0.034(2) Uani 1 1 d . . . . .
H17A H 1.438247 1.250726 -0.155575 0.041 Uiso 1 1 calc R U . . .
C18 C 1.6255(8) 1.4387(7) -0.2517(6) 0.027(2) Uani 1 1 d . . . . .
H18A H 1.712547 1.485561 -0.242999 0.032 Uiso 1 1 calc R U . . .

loop_
_atom_site_aniso_label
_atom_site_aniso_U_11
_atom_site_aniso_U_22
_atom_site_aniso_U_33
_atom_site_aniso_U_23
_atom_site_aniso_U_13
_atom_site_aniso_U_12
P1 0.0157(17) 0.0156(14) 0.0161(14) 0.0007(11) 0.0098(12) 0.0023(13)
Mo1 0.0216(4) 0.0183(4) 0.0150(4) 0.0031(3) 0.0005(3) -0.0017(3)
Mo2 0.0191(4) 0.0245(4) 0.0196(4) 0.0072(3) 0.0091(3) 0.0121(3)
Mo3 0.0170(4) 0.0262(4) 0.0248(4) -0.0054(3) 0.0025(3) 0.0094(3)
Mo4 0.0194(5) 0.0225(4) 0.0464(5) 0.0072(4) 0.0136(4) 0.0098(3)
Mo5 0.0254(5) 0.0308(5) 0.0241(4) -0.0130(3) 0.0088(4) -0.0086(4)
Mo6 0.0554(6) 0.0203(4) 0.0286(4) 0.0061(3) 0.0279(4) 0.0082(4)
Cu1 0.0191(6) 0.0171(5) 0.0249(5) 0.0079(4) 0.0013(4) 0.0053(4)
Cu2 0.0167(6) 0.0181(5) 0.0268(6) 0.0075(4) 0.0033(4) 0.0041(4)
Cu3 0.0130(6) 0.0146(5) 0.0286(6) 0.0087(4) 0.0021(4) 0.0042(4)
O1 0.017(4) 0.018(3) 0.094(6) 0.017(3) 0.022(4) 0.002(3)
O2 0.092(6) 0.041(4) 0.020(3) -0.002(3) -0.012(4) 0.045(4)
O3 0.088(5) 0.047(4) 0.029(3) -0.007(3) -0.020(3) 0.053(4)
O4 0.024(4) 0.112(6) 0.027(3) 0.023(4) 0.007(3) 0.034(4)
O5 0.033(4) 0.132(6) 0.024(3) 0.022(4) 0.010(3) 0.037(4)
O6 0.027(4) 0.041(4) 0.040(4) 0.023(3) -0.012(3) -0.004(3)
O7 0.021(4) 0.036(4) 0.039(4) 0.020(3) -0.015(3) -0.010(3)
O8 0.096(6) 0.041(4) 0.031(3) -0.005(3) -0.023(4) 0.048(4)
O9 0.027(4) 0.050(4) 0.055(5) -0.022(4) 0.026(4) -0.006(3)
O10 0.031(4) 0.034(4) 0.036(4) 0.021(3) -0.010(3) -0.005(3)
O11 0.126(7) 0.028(4) 0.068(5) 0.010(3) 0.065(5) 0.034(4)
O12 0.032(4) 0.127(6) 0.029(4) 0.030(4) 0.015(3) 0.033(4)
O13 0.030(4) 0.041(4) 0.032(4) 0.018(3) -0.003(3) 0.004(3)
O14 0.016(6) 0.025(6) 0.016(7) 0.007(5) 0.004(5) 0.009(5)
O14A 0.021(7) 0.019(5) 0.019(7) -0.001(4) 0.000(5) 0.011(5)
O15 0.027(4) 0.029(3) 0.014(3) 0.005(2) 0.002(2) 0.010(3)
O16 0.035(4) 0.030(3) 0.012(3) 0.000(2) 0.006(3) 0.016(3)
O17 0.010(6) 0.015(5) 0.012(5) 0.001(4) -0.003(4) 0.005(5)
O18 0.019(6) 0.011(5) 0.015(5) 0.000(4) -0.002(5) 0.009(5)
O19 0.014(6) 0.018(5) 0.010(5) 0.001(4) 0.000(4) 0.006(5)
O20 0.016(6) 0.011(5) 0.013(5) -0.002(4) -0.003(4) 0.008(5)
O21 0.026(7) 0.022(6) 0.015(7) 0.004(5) 0.005(5) 0.004(5)
O21A 0.012(6) 0.011(5) 0.013(6) 0.003(4) 0.006(5) 0.000(4)
O22 0.016(7) 0.023(5) 0.009(6) 0.001(4) 0.003(5) 0.004(5)
O22A 0.012(6) 0.024(6) 0.017(7) -0.002(5) -0.001(5) 0.001(4)
OW1 0.27(2) 0.196(18) 0.27(2) 0.077(16) 0.104(18) 0.108(17)
OW2 0.058(5) 0.041(4) 0.048(4) -0.001(3) -0.017(4) 0.033(4)
N1 0.010(4) 0.016(3) 0.016(3) -0.001(3) -0.002(3) 0.000(3)
N2 0.016(4) 0.015(3) 0.019(3) 0.001(3) 0.001(3) 0.008(3)
N3 0.009(4) 0.013(3) 0.019(3) 0.005(3) 0.004(3) 0.006(3)
N4 0.012(4) 0.015(3) 0.015(3) 0.003(3) 0.001(3) 0.002(3)
N5 0.014(4) 0.014(3) 0.024(4) 0.005(3) 0.005(3) 0.005(3)
N6 0.030(5) 0.024(4) 0.027(4) 0.012(3) 0.004(3) 0.015(3)
N7 0.023(4) 0.017(3) 0.028(4) 0.008(3) -0.008(3) 0.005(3)
N8 0.027(4) 0.018(4) 0.024(4) 0.007(3) 0.004(3) 0.008(3)
N9 0.014(4) 0.019(3) 0.020(3) 0.001(3) 0.002(3) 0.006(3)
N10 0.021(5) 0.041(5) 0.028(4) 0.009(4) 0.001(3) 0.008(4)
N11 0.021(4) 0.018(3) 0.026(4) 0.009(3) 0.005(3) 0.010(3)
N12 0.013(4) 0.015(3) 0.028(4) 0.006(3) 0.006(3) 0.002(3)
N13 0.019(4) 0.018(3) 0.021(3) 0.006(3) 0.003(3) 0.009(3)
N14 0.013(4) 0.015(3) 0.015(3) 0.009(3) 0.003(3) 0.005(3)
N15 0.028(5) 0.020(4) 0.027(4) 0.005(3) 0.003(3) 0.010(3)
C1 0.010(4) 0.020(4) 0.013(4) 0.003(3) 0.000(3) 0.002(3)
C2 0.018(5) 0.019(4) 0.015(4) 0.005(3) 0.009(3) 0.010(4)
C3 0.015(5) 0.020(4) 0.018(4) 0.005(3) 0.001(3) 0.008(4)
C4 0.023(5) 0.019(4) 0.021(4) 0.007(3) 0.005(4) 0.012(4)
C5 0.024(5) 0.017(4) 0.018(4) 0.010(3) 0.004(4) 0.008(4)
C6 0.013(5) 0.024(4) 0.018(4) 0.002(3) -0.001(3) 0.009(4)
C7 0.018(5) 0.022(4) 0.016(4) 0.003(3) 0.007(3) 0.013(4)
C8 0.017(5) 0.021(4) 0.022(4) 0.007(3) 0.008(4) 0.008(4)
C9 0.019(5) 0.031(5) 0.026(5) 0.010(4) -0.005(4) 0.003(4)
C10 0.022(5) 0.027(5) 0.025(4) 0.005(4) 0.005(4) 0.017(4)
C11 0.036(6) 0.063(7) 0.027(5) 0.022(5) 0.011(5) 0.016(6)
C12 0.023(6) 0.029(5) 0.049(6) 0.013(4) 0.014(5) 0.011(4)
C13 0.013(5) 0.019(4) 0.024(4) 0.006(3) 0.006(4) 0.008(4)
C14 0.021(5) 0.014(4) 0.019(4) 0.000(3) 0.001(4) 0.006(4)
C15 0.018(5) 0.016(4) 0.023(4) 0.002(3) 0.002(4) 0.004(4)
C16 0.025(5) 0.029(5) 0.031(5) 0.012(4) 0.008(4) 0.008(4)
C17 0.051(7) 0.024(5) 0.026(5) 0.014(4) 0.004(5) 0.012(5)
C18 0.021(5) 0.020(4) 0.027(5) -0.008(4) -0.002(4) 0.004(4)

loop_
_atom_type_symbol
_atom_type_description
_atom_type_scat_dispersion_real
_atom_type_scat_dispersion_imag
_atom_type_scat_source
C C 0.0033 0.0016 'International Tables Vol C Tables 4.2.6.8 and 6.1.1.4'
N N 0.0061 0.0033 'International Tables Vol C Tables 4.2.6.8 and 6.1.1.4'
O O 0.0106 0.0060 'International Tables Vol C Tables 4.2.6.8 and 6.1.1.4'
P P 0.1023 0.0942 'International Tables Vol C Tables 4.2.6.8 and 6.1.1.4'
Cu Cu 0.3201 1.2651 'International Tables Vol C Tables 4.2.6.8 and 6.1.1.4'
Mo Mo -1.6832 0.6857 'International Tables Vol C Tables 4.2.6.8 and 6.1.1.4'
H H 0.0000 0.0000 'International Tables Vol C Tables 4.2.6.8 and 6.1.1.4'

loop_
_geom_angle_atom_site_label_1
_geom_angle_atom_site_label_2
_geom_angle_atom_site_label_3
_geom_angle
_geom_angle_site_symmetry_1
_geom_angle_site_symmetry_3
O18 P1 O18 180.0 . 2_775
O18 P1 O19 65.0(5) . .
O18 P1 O19 115.0(5) 2_775 .
O18 P1 O19 115.0(5) . 2_775
O18 P1 O19 65.0(5) 2_775 2_775
O19 P1 O19 180.0 . 2_775
O18 P1 O20 114.1(5) . 2_775
O18 P1 O20 65.9(5) 2_775 2_775
O19 P1 O20 69.8(5) . 2_775
O19 P1 O20 110.2(5) 2_775 2_775
O18 P1 O20 65.9(5) . .
O18 P1 O20 114.1(5) 2_775 .
O19 P1 O20 110.2(5) . .
O19 P1 O20 69.8(5) 2_775 .
O20 P1 O20 180.0 2_775 .
O18 P1 O17 107.4(5) . .
O18 P1 O17 72.6(5) 2_775 .
O19 P1 O17 75.6(5) . .
O19 P1 O17 104.4(5) 2_775 .
O20 P1 O17 104.7(5) 2_775 .
O20 P1 O17 75.3(5) . .
O18 P1 O17 72.6(5) . 2_775
O18 P1 O17 107.4(5) 2_775 2_775
O19 P1 O17 104.4(5) . 2_775
O19 P1 O17 75.6(5) 2_775 2_775
O20 P1 O17 75.3(5) 2_775 2_775
O20 P1 O17 104.7(5) . 2_775
O17 P1 O17 180.0 . 2_775
O1 Mo1 O3 102.4(4) . .
O1 Mo1 O2 101.9(3) . .
O3 Mo1 O2 90.8(3) . .
O1 Mo1 O5 101.6(3) . .
O3 Mo1 O5 86.7(3) . .
O2 Mo1 O5 156.4(4) . .
O1 Mo1 O4 101.5(3) . .
O3 Mo1 O4 155.8(3) . .
O2 Mo1 O4 87.7(3) . .
O5 Mo1 O4 85.1(3) . .
O1 Mo1 O20 158.2(3) . .
O3 Mo1 O20 90.7(3) . .
O2 Mo1 O20 95.2(3) . .
O5 Mo1 O20 61.4(3) . .
O4 Mo1 O20 65.4(3) . .
O1 Mo1 O19 161.2(3) . 2_775
O3 Mo1 O19 67.0(3) . 2_775
O2 Mo1 O19 64.1(3) . 2_775
O5 Mo1 O19 93.5(3) . 2_775
O4 Mo1 O19 90.8(3) . 2_775
O20 Mo1 O19 40.6(3) . 2_775
O9 Mo2 O7 103.4(3) . .
O9 Mo2 O8 102.6(4) . .
O7 Mo2 O8 94.0(3) . .
O9 Mo2 O6 101.3(3) . .
O7 Mo2 O6 88.6(3) . .
O8 Mo2 O6 154.6(3) . .
O9 Mo2 O2 98.8(3) . 2_775
O7 Mo2 O2 156.9(3) . 2_775
O8 Mo2 O2 87.0(3) . 2_775
O6 Mo2 O2 81.0(3) . 2_775
O9 Mo2 O19 159.0(4) . .
O7 Mo2 O19 95.4(3) . .
O8 Mo2 O19 66.2(3) . .
O6 Mo2 O19 88.5(3) . .
O2 Mo2 O19 64.0(3) 2_775 .
O9 Mo2 O18 162.7(4) . .
O7 Mo2 O18 65.5(3) . .
O8 Mo2 O18 91.8(4) . .
O6 Mo2 O18 66.4(3) . .
O2 Mo2 O18 91.4(3) 2_775 .
O19 Mo2 O18 37.7(3) . .
O11 Mo3 O5 99.9(4) . .
O11 Mo3 O12 101.4(4) . .
O5 Mo3 O12 89.2(3) . .
O11 Mo3 O10 101.1(4) . .
O5 Mo3 O10 90.1(3) . .
O12 Mo3 O10 157.3(3) . .
O11 Mo3 O7 102.3(3) . .
O5 Mo3 O7 157.8(3) . .
O12 Mo3 O7 87.0(3) . .
O10 Mo3 O7 85.1(3) . .
O11 Mo3 O20 159.8(4) . .
O5 Mo3 O20 64.2(4) . .
O12 Mo3 O20 67.6(3) . .
O10 Mo3 O20 91.8(3) . .
O7 Mo3 O20 94.3(3) . .
O11 Mo3 O18 161.5(4) . .
O5 Mo3 O18 94.1(4) . .
O12 Mo3 O18 90.7(3) . .
O10 Mo3 O18 66.7(3) . .
O7 Mo3 O18 64.1(3) . .
O20 Mo3 O18 38.7(3) . .
O13 Mo4 O22 113.7(5) . 2_775
O13 Mo4 O6 102.3(3) . .
O22 Mo4 O6 81.8(4) 2_775 .
O13 Mo4 O14 113.6(5) . .
O22 Mo4 O14 86.8(5) 2_775 .
O6 Mo4 O14 143.9(5) . .
O13 Mo4 O10 101.3(3) . .
O22 Mo4 O10 144.9(5) 2_775 .
O6 Mo4 O10 89.5(3) . .
O14 Mo4 O10 80.5(4) . .
O13 Mo4 O22A 90.0(5) . 2_775
O22 Mo4 O22A 25.0(4) 2_775 2_775
O6 Mo4 O22A 94.6(4) . 2_775
O14 Mo4 O22A 89.0(5) . 2_775
O10 Mo4 O22A 166.9(4) . 2_775
O13 Mo4 O14A 89.9(5) . .
O6 Mo4 O14A 167.1(4) . .
O10 Mo4 O14A 92.2(4) . .
O22A Mo4 O14A 81.1(5) 2_775 .
O13 Mo4 O17 157.1(3) . 2_775
O22 Mo4 O17 52.9(5) 2_775 2_775
O6 Mo4 O17 94.3(3) . 2_775
O14 Mo4 O17 52.6(5) . 2_775
O10 Mo4 O17 94.4(3) . 2_775
O15 Mo5 O21 112.2(5) . .
O15 Mo5 O22 112.6(5) . .
O21 Mo5 O22 90.0(5) . .
O15 Mo5 O12 102.1(3) . .
O21 Mo5 O12 81.0(5) . .
O22 Mo5 O12 145.0(5) . .
O15 Mo5 O4 101.8(3) . .
O21 Mo5 O4 145.7(6) . .
O22 Mo5 O4 80.2(5) . .
O12 Mo5 O4 88.5(3) . .
O15 Mo5 O21A 91.6(4) . .
O12 Mo5 O21A 95.7(4) . .
O4 Mo5 O21A 164.9(4) . .
O15 Mo5 O22A 90.2(4) . .
O12 Mo5 O22A 167.0(4) . .
O4 Mo5 O22A 92.9(4) . .
O21A Mo5 O22A 79.8(5) . .
O15 Mo5 O17 155.7(3) . .
O21 Mo5 O17 55.8(5) . .
O22 Mo5 O17 51.7(5) . .
O12 Mo5 O17 96.8(3) . .
O4 Mo5 O17 93.7(3) . .
O21A Mo5 O17 71.3(4) . .
O22A Mo5 O17 70.2(4) . .
O16 Mo6 O14 116.3(5) . .
O16 Mo6 O21 113.7(5) . 2_775
O14 Mo6 O21 91.3(5) . 2_775
O16 Mo6 O3 100.4(3) . .
O14 Mo6 O3 82.6(5) . .
O21 Mo6 O3 144.2(6) 2_775 .
O16 Mo6 O8 99.9(3) . 2_775
O14 Mo6 O8 143.1(6) . 2_775
O21 Mo6 O8 79.6(5) 2_775 2_775
O3 Mo6 O8 84.4(3) . 2_775
O16 Mo6 O21A 93.1(5) . 2_775
O14 Mo6 O21A 90.5(5) . 2_775
O21 Mo6 O21A 23.7(4) 2_775 2_775
O3 Mo6 O21A 166.5(5) . 2_775
O8 Mo6 O21A 94.4(4) 2_775 2_775
O16 Mo6 O14A 93.4(5) . .
O3 Mo6 O14A 95.6(4) . .
O8 Mo6 O14A 166.5(5) 2_775 .
O21A Mo6 O14A 82.5(5) 2_775 .
O16 Mo6 O17 159.6(3) . 2_775
O14 Mo6 O17 52.0(5) . 2_775
O21 Mo6 O17 55.6(5) 2_775 2_775
O3 Mo6 O17 94.7(3) . 2_775
O8 Mo6 O17 95.1(3) 2_775 2_775
N9 Cu1 N2 141.3(3) . .
N9 Cu1 N13 113.6(3) . .
N2 Cu1 N13 104.1(3) . .
N8 Cu2 N5 132.9(3) . 1_665
N8 Cu2 N12 111.0(3) . .
N5 Cu2 N12 115.2(3) 1_665 .
N4 Cu3 N14 137.9(3) 2_774 .
N4 Cu3 N3 115.2(2) 2_774 .
N14 Cu3 N3 106.8(2) . .
Mo1 O2 Mo2 136.3(4) . 2_775
Mo1 O3 Mo6 139.9(4) . .
Mo5 O4 Mo1 139.8(4) . .
Mo3 O5 Mo1 139.9(5) . .
Mo4 O6 Mo2 137.6(3) . .
Mo2 O7 Mo3 138.9(4) . .
Mo2 O8 Mo6 141.7(4) . 2_775
Mo4 O10 Mo3 139.1(3) . .
Mo5 O12 Mo3 137.6(4) . .
Mo6 O14 Mo4 151.8(7) . .
Mo4 O14A Mo6 120.2(8) . .
P1 O17 Mo4 123.7(5) . 2_775
P1 O17 Mo6 120.6(5) . 2_775
Mo4 O17 Mo6 95.3(3) 2_775 2_775
P1 O17 Mo5 120.4(5) . .
Mo4 O17 Mo5 96.3(3) 2_775 .
Mo6 O17 Mo5 93.5(3) 2_775 .
P1 O18 O19 58.7(5) . .
P1 O18 O20 58.9(5) . .
O19 O18 O20 100.9(7) . .
P1 O18 Mo2 128.3(6) . .
O19 O18 Mo2 69.6(5) . .
O20 O18 Mo2 136.5(6) . .
P1 O18 Mo3 126.7(6) . .
O19 O18 Mo3 138.7(6) . .
O20 O18 Mo3 67.8(5) . .
Mo2 O18 Mo3 91.2(3) . .
P1 O19 O18 56.3(5) . .
P1 O19 O20 55.7(5) . 2_775
O18 O19 O20 97.7(7) . 2_775
P1 O19 Mo2 128.9(5) . .
O18 O19 Mo2 72.7(5) . .
O20 O19 Mo2 141.8(6) 2_775 .
P1 O19 Mo1 125.3(5) . 2_775
O18 O19 Mo1 139.2(6) . 2_775
O20 O19 Mo1 69.6(5) 2_775 2_775
Mo2 O19 Mo1 93.3(4) . 2_775
P1 O20 O18 55.2(5) . .
P1 O20 O19 54.5(4) . 2_775
O18 O20 O19 96.1(7) . 2_775
P1 O20 Mo3 128.7(6) . .
O18 O20 Mo3 73.5(5) . .
O19 O20 Mo3 140.3(6) 2_775 .
P1 O20 Mo1 124.3(5) . .
O18 O20 Mo1 140.6(6) . .
O19 O20 Mo1 69.8(5) 2_775 .
Mo3 O20 Mo1 93.7(3) . .
Mo5 O21 Mo6 147.2(7) . 2_775
Mo6 O21A Mo5 122.5(7) 2_775 .
Mo5 O22 Mo4 152.5(7) . 2_775
Mo4 O22A Mo5 120.1(7) 2_775 .
C1 N1 N2 103.5(6) . .
N3 N2 N1 110.6(6) . .
N3 N2 Cu1 125.0(5) . .
N1 N2 Cu1 123.2(5) . .
N2 N3 N4 108.7(6) . .
N2 N3 Cu3 129.0(5) . .
N4 N3 Cu3 119.5(5) . .
C1 N4 N3 104.9(6) . .
C1 N4 Cu3 134.8(5) . 2_774
N3 N4 Cu3 119.0(5) . 2_774
C5 N5 C6 116.9(7) . .
C5 N5 Cu2 121.1(5) . 1_445
C6 N5 Cu2 121.0(5) . 1_445
C7 N6 N7 105.7(6) . .
N8 N7 N6 108.7(6) . .
N7 N8 N9 109.6(6) . .
N7 N8 Cu2 119.3(5) . .
N9 N8 Cu2 130.1(5) . .
C7 N9 N8 103.9(6) . .
C7 N9 Cu1 137.5(5) . .
N8 N9 Cu1 118.5(5) . .
C11 N10 C12 120.4(8) . .
C13 N11 N12 103.8(6) . .
N13 N12 N11 110.5(6) . .
N13 N12 Cu2 125.8(5) . .
N11 N12 Cu2 123.2(5) . .
N12 N13 N14 108.4(6) . .
N12 N13 Cu1 120.2(5) . .
N14 N13 Cu1 130.1(5) . .
C13 N14 N13 104.7(6) . .
C13 N14 Cu3 134.1(5) . .
N13 N14 Cu3 120.5(5) . .
C17 N15 C18 120.4(7) . .
N1 C1 N4 112.4(7) . .
N1 C1 C2 124.8(7) . .
N4 C1 C2 122.9(7) . .
C4 C2 C3 117.8(8) . .
C4 C2 C1 122.1(7) . .
C3 C2 C1 120.1(7) . .
C5 C3 C2 119.4(7) . .
C5 C3 H3A 120.3 . .
C2 C3 H3A 120.3 . .
C6 C4 C2 119.4(7) . .
C6 C4 H4A 120.3 . .
C2 C4 H4A 120.3 . .
N5 C5 C3 123.1(7) . .
N5 C5 H5A 118.5 . .
C3 C5 H5A 118.5 . .
N5 C6 C4 123.2(7) . .
N5 C6 H6A 118.4 . .
C4 C6 H6A 118.4 . .
N6 C7 N9 112.1(7) . .
N6 C7 C8 119.8(7) . .
N9 C7 C8 128.0(7) . .
C10 C8 C9 118.8(8) . .
C10 C8 C7 124.0(7) . .
C9 C8 C7 117.2(7) . .
C11 C9 C8 119.9(9) . .
C11 C9 H9A 120.1 . .
C8 C9 H9A 120.1 . .
C12 C10 C8 119.1(8) . .
C12 C10 H10A 120.4 . .
C8 C10 H10A 120.4 . .
N10 C11 C9 120.8(9) . .
N10 C11 H11A 119.6 . .
C9 C11 H11A 119.6 . .
N10 C12 C10 121.0(8) . .
N10 C12 H12A 119.5 . .
C10 C12 H12A 119.5 . .
N11 C13 N14 112.5(7) . .
N11 C13 C14 120.0(7) . .
N14 C13 C14 127.4(7) . .
C15 C14 C16 119.4(8) . .
C15 C14 C13 118.1(7) . .
C16 C14 C13 122.3(8) . .
C18 C15 C14 119.0(8) . .
C18 C15 H15A 120.5 . .
C14 C15 H15A 120.5 . .
C17 C16 C14 118.1(8) . .
C17 C16 H16A 121.0 . .
C14 C16 H16A 121.0 . .
N15 C17 C16 121.4(8) . .
N15 C17 H17A 119.3 . .
C16 C17 H17A 119.3 . .
N15 C18 C15 121.7(8) . .
N15 C18 H18A 119.2 . .
C15 C18 H18A 119.2 . .

loop_
_geom_bond_atom_site_label_1
_geom_bond_atom_site_label_2
_geom_bond_distance
_geom_bond_site_symmetry_2
P1 O18 1.452(10) .
P1 O18 1.452(10) 2_775
P1 O19 1.492(10) .
P1 O19 1.492(10) 2_775
P1 O20 1.515(9) 2_775
P1 O20 1.515(9) .
P1 O17 1.643(9) .
P1 O17 1.643(9) 2_775
Mo1 O1 1.652(6) .
Mo1 O3 1.857(6) .
Mo1 O2 1.861(6) .
Mo1 O5 1.928(7) .
Mo1 O4 1.931(6) .
Mo1 O20 2.479(11) .
Mo1 O19 2.484(10) 2_775
Mo2 O9 1.653(6) .
Mo2 O7 1.830(6) .
Mo2 O8 1.838(6) .
Mo2 O6 1.956(6) .
Mo2 O2 1.985(6) 2_775
Mo2 O19 2.426(10) .
Mo2 O18 2.471(11) .
Mo3 O11 1.653(6) .
Mo3 O5 1.856(7) .
Mo3 O12 1.894(7) .
Mo3 O10 1.914(6) .
Mo3 O7 1.947(6) .
Mo3 O20 2.391(9) .
Mo3 O18 2.477(9) .
Mo4 O13 1.653(6) .
Mo4 O22 1.853(11) 2_775
Mo4 O6 1.864(6) .
Mo4 O14 1.882(11) .
Mo4 O10 1.887(6) .
Mo4 O22A 2.025(11) 2_775
Mo4 O14A 2.038(13) .
Mo4 O17 2.366(9) 2_775
Mo5 O15 1.665(5) .
Mo5 O21 1.826(13) .
Mo5 O22 1.826(11) .
Mo5 O12 1.877(8) .
Mo5 O4 1.886(7) .
Mo5 O21A 2.036(12) .
Mo5 O22A 2.100(13) .
Mo5 O17 2.431(9) .
Mo6 O16 1.658(5) .
Mo6 O14 1.769(11) .
Mo6 O21 1.864(12) 2_775
Mo6 O3 1.925(6) .
Mo6 O8 1.934(7) 2_775
Mo6 O21A 2.002(11) 2_775
Mo6 O14A 2.046(13) .
Mo6 O17 2.427(10) 2_775
Cu1 N9 1.958(6) .
Cu1 N2 1.961(6) .
Cu1 N13 2.095(7) .
Cu2 N8 1.922(7) .
Cu2 N5 1.950(6) 1_665
Cu2 N12 1.979(6) .
Cu3 N4 1.953(6) 2_774
Cu3 N14 1.958(6) .
Cu3 N3 2.040(6) .
O18 O19 1.583(13) .
O18 O20 1.616(14) .
O19 O20 1.720(13) 2_775
N1 C1 1.342(9) .
N1 N2 1.352(8) .
N2 N3 1.324(8) .
N3 N4 1.345(8) .
N4 C1 1.342(9) .
N5 C5 1.336(10) .
N5 C6 1.352(10) .
N6 C7 1.333(10) .
N6 N7 1.334(9) .
N7 N8 1.328(9) .
N8 N9 1.359(9) .
N9 C7 1.334(9) .
N10 C11 1.342(12) .
N10 C12 1.344(11) .
N11 C13 1.336(9) .
N11 N12 1.339(9) .
N12 N13 1.330(8) .
N13 N14 1.343(8) .
N14 C13 1.340(10) .
N15 C17 1.338(11) .
N15 C18 1.344(11) .
C1 C2 1.465(10) .
C2 C4 1.381(11) .
C2 C3 1.387(10) .
C3 C5 1.384(11) .
C3 H3A 0.9500 .
C4 C6 1.376(11) .
C4 H4A 0.9500 .
C5 H5A 0.9500 .
C6 H6A 0.9500 .
C7 C8 1.467(11) .
C8 C10 1.376(11) .
C8 C9 1.392(11) .
C9 C11 1.356(12) .
C9 H9A 0.9500 .
C10 C12 1.376(12) .
C10 H10A 0.9500 .
C11 H11A 0.9500 .
C12 H12A 0.9500 .
C13 C14 1.479(10) .
C14 C15 1.390(11) .
C14 C16 1.402(11) .
C15 C18 1.361(11) .
C15 H15A 0.9500 .
C16 C17 1.384(12) .
C16 H16A 0.9500 .
C17 H17A 0.9500 .
C18 H18A 0.9500 .

loop_
_geom_torsion_atom_site_label_1
_geom_torsion_atom_site_label_2
_geom_torsion_atom_site_label_3
_geom_torsion_atom_site_label_4
_geom_torsion
_geom_torsion_site_symmetry_1
_geom_torsion_site_symmetry_2
_geom_torsion_site_symmetry_3
_geom_torsion_site_symmetry_4
O1 Mo1 O2 Mo2 -150.8(5) . . . 2_775
O3 Mo1 O2 Mo2 -47.9(5) . . . 2_775
O5 Mo1 O2 Mo2 35.8(9) . . . 2_775
O4 Mo1 O2 Mo2 108.0(5) . . . 2_775
O20 Mo1 O2 Mo2 42.9(5) . . . 2_775
O19 Mo1 O2 Mo2 15.9(5) 2_775 . . 2_775
O1 Mo1 O3 Mo6 156.4(6) . . . .
O2 Mo1 O3 Mo6 54.0(7) . . . .
O5 Mo1 O3 Mo6 -102.5(7) . . . .
O4 Mo1 O3 Mo6 -32.1(12) . . . .
O20 Mo1 O3 Mo6 -41.1(7) . . . .
O19 Mo1 O3 Mo6 -7.3(6) 2_775 . . .
O15 Mo5 O4 Mo1 -157.3(6) . . . .
O21 Mo5 O4 Mo1 16.2(12) . . . .
O22 Mo5 O4 Mo1 91.5(8) . . . .
O12 Mo5 O4 Mo1 -55.3(7) . . . .
O21A Mo5 O4 Mo1 51.0(19) . . . .
O22A Mo5 O4 Mo1 111.8(7) . . . .
O17 Mo5 O4 Mo1 41.4(7) . . . .
O11 Mo3 O5 Mo1 156.8(6) . . . .
O12 Mo3 O5 Mo1 55.4(6) . . . .
O10 Mo3 O5 Mo1 -101.9(6) . . . .
O7 Mo3 O5 Mo1 -24.7(11) . . . .
O20 Mo3 O5 Mo1 -10.0(5) . . . .
O18 Mo3 O5 Mo1 -35.3(6) . . . .
O13 Mo4 O6 Mo2 -149.0(5) . . . .
O22 Mo4 O6 Mo2 98.4(7) 2_775 . . .
O14 Mo4 O6 Mo2 25.4(10) . . . .
O10 Mo4 O6 Mo2 -47.5(6) . . . .
O22A Mo4 O6 Mo2 120.0(7) 2_775 . . .
O14A Mo4 O6 Mo2 50(2) . . . .
O17 Mo4 O6 Mo2 46.9(6) 2_775 . . .
O9 Mo2 O7 Mo3 -159.4(5) . . . .
O8 Mo2 O7 Mo3 96.6(5) . . . .
O6 Mo2 O7 Mo3 -58.1(5) . . . .
O2 Mo2 O7 Mo3 4.8(10) 2_775 . . .
O19 Mo2 O7 Mo3 30.2(5) . . . .
O18 Mo2 O7 Mo3 6.5(5) . . . .
O9 Mo2 O8 Mo6 158.1(6) . . . 2_775
O7 Mo2 O8 Mo6 -97.2(7) . . . 2_775
O6 Mo2 O8 Mo6 -1.9(12) . . . 2_775
O2 Mo2 O8 Mo6 59.7(7) 2_775 . . 2_775
O19 Mo2 O8 Mo6 -3.1(6) . . . 2_775
O18 Mo2 O8 Mo6 -31.6(7) . . . 2_775
O13 Mo4 O10 Mo3 157.6(6) . . . .
O22 Mo4 O10 Mo3 -19.7(10) 2_775 . . .
O6 Mo4 O10 Mo3 55.1(6) . . . .
O14 Mo4 O10 Mo3 -90.1(7) . . . .
O22A Mo4 O10 Mo3 -53(2) 2_775 . . .
O14A Mo4 O10 Mo3 -112.1(7) . . . .
O17 Mo4 O10 Mo3 -39.2(6) 2_775 . . .
O15 Mo5 O12 Mo3 153.5(6) . . . .
O21 Mo5 O12 Mo3 -95.5(8) . . . .
O22 Mo5 O12 Mo3 -18.6(11) . . . .
O4 Mo5 O12 Mo3 51.8(7) . . . .
O21A Mo5 O12 Mo3 -113.6(7) . . . .
O22A Mo5 O12 Mo3 -45(2) . . . .
O17 Mo5 O12 Mo3 -41.8(7) . . . .
O11 Mo3 O12 Mo5 -152.0(7) . . . .
O5 Mo3 O12 Mo5 -52.0(7) . . . .
O10 Mo3 O12 Mo5 36.4(12) . . . .
O7 Mo3 O12 Mo5 106.1(7) . . . .
O20 Mo3 O12 Mo5 10.2(6) . . . .
O18 Mo3 O12 Mo5 42.1(7) . . . .
O16 Mo6 O14 Mo4 119.9(19) . . . .
O21 Mo6 O14 Mo4 2(2) 2_775 . . .
O3 Mo6 O14 Mo4 -142(2) . . . .
O8 Mo6 O14 Mo4 -72(2) 2_775 . . .
O17 Mo6 O14 Mo4 -40.3(17) 2_775 . . .
O13 Mo4 O14 Mo6 -117.5(19) . . . .
O22 Mo4 O14 Mo6 -3(2) 2_775 . . .
O6 Mo4 O14 Mo6 68(2) . . . .
O10 Mo4 O14 Mo6 144(2) . . . .
O17 Mo4 O14 Mo6 41.1(18) 2_775 . . .
O18 P1 O17 Mo4 -179.4(6) . . . 2_775
O18 P1 O17 Mo4 0.6(6) 2_775 . . 2_775
O19 P1 O17 Mo4 123.1(7) . . . 2_775
O19 P1 O17 Mo4 -56.9(7) 2_775 . . 2_775
O20 P1 O17 Mo4 59.0(7) 2_775 . . 2_775
O20 P1 O17 Mo4 -121.0(7) . . . 2_775
O18 P1 O17 Mo6 59.1(7) . . . 2_775
O18 P1 O17 Mo6 -120.9(7) 2_775 . . 2_775
O19 P1 O17 Mo6 1.5(5) . . . 2_775
O19 P1 O17 Mo6 -178.5(5) 2_775 . . 2_775
O20 P1 O17 Mo6 -62.6(6) 2_775 . . 2_775
O20 P1 O17 Mo6 117.4(6) . . . 2_775
O18 P1 O17 Mo5 -56.4(7) . . . .
O18 P1 O17 Mo5 123.6(7) 2_775 . . .
O19 P1 O17 Mo5 -113.9(6) . . . .
O19 P1 O17 Mo5 66.1(6) 2_775 . . .
O20 P1 O17 Mo5 -178.0(6) 2_775 . . .
O20 P1 O17 Mo5 2.0(6) . . . .
O19 P1 O18 O19 179.998(3) 2_775 . . .
O20 P1 O18 O19 51.3(7) 2_775 . . .
O20 P1 O18 O19 -128.7(7) . . . .
O17 P1 O18 O19 -64.3(6) . . . .
O17 P1 O18 O19 115.7(6) 2_775 . . .
O19 P1 O18 O20 128.7(7) . . . .
O19 P1 O18 O20 -51.3(7) 2_775 . . .
O20 P1 O18 O20 179.998(1) 2_775 . . .
O17 P1 O18 O20 64.4(6) . . . .
O17 P1 O18 O20 -115.6(6) 2_775 . . .
O19 P1 O18 Mo2 1.6(6) . . . .
O19 P1 O18 Mo2 -178.4(6) 2_775 . . .
O20 P1 O18 Mo2 52.9(8) 2_775 . . .
O20 P1 O18 Mo2 -127.1(8) . . . .
O17 P1 O18 Mo2 -62.7(7) . . . .
O17 P1 O18 Mo2 117.3(7) 2_775 . . .
O19 P1 O18 Mo3 130.0(8) . . . .
O19 P1 O18 Mo3 -50.0(8) 2_775 . . .
O20 P1 O18 Mo3 -178.7(6) 2_775 . . .
O20 P1 O18 Mo3 1.3(6) . . . .
O17 P1 O18 Mo3 65.7(7) . . . .
O17 P1 O18 Mo3 -114.3(7) 2_775 . . .
O18 P1 O19 O18 180.000(3) 2_775 . . .
O20 P1 O19 O18 -130.6(6) 2_775 . . .
O20 P1 O19 O18 49.4(6) . . . .
O17 P1 O19 O18 117.4(6) . . . .
O17 P1 O19 O18 -62.6(6) 2_775 . . .
O18 P1 O19 O20 130.6(6) . . . 2_775
O18 P1 O19 O20 -49.4(6) 2_775 . . 2_775
O20 P1 O19 O20 180.002(2) . . . 2_775
O17 P1 O19 O20 -112.0(5) . . . 2_775
O17 P1 O19 O20 68.0(5) 2_775 . . 2_775
O18 P1 O19 Mo2 -1.6(6) . . . .
O18 P1 O19 Mo2 178.4(6) 2_775 . . .
O20 P1 O19 Mo2 -132.2(8) 2_775 . . .
O20 P1 O19 Mo2 47.8(8) . . . .
O17 P1 O19 Mo2 115.8(7) . . . .
O17 P1 O19 Mo2 -64.2(7) 2_775 . . .
O18 P1 O19 Mo1 129.9(8) . . . 2_775
O18 P1 O19 Mo1 -50.1(8) 2_775 . . 2_775
O20 P1 O19 Mo1 -0.7(5) 2_775 . . 2_775
O20 P1 O19 Mo1 179.3(5) . . . 2_775
O17 P1 O19 Mo1 -112.6(7) . . . 2_775
O17 P1 O19 Mo1 67.4(7) 2_775 . . 2_775
O20 O18 O19 P1 -42.9(5) . . . .
Mo2 O18 O19 P1 -178.7(5) . . . .
Mo3 O18 O19 P1 -111.5(10) . . . .
P1 O18 O19 O20 -39.3(5) . . . 2_775
O20 O18 O19 O20 -82.2(8) . . . 2_775
Mo2 O18 O19 O20 142.0(6) . . . 2_775
Mo3 O18 O19 O20 -150.8(9) . . . 2_775
P1 O18 O19 Mo2 178.7(5) . . . .
O20 O18 O19 Mo2 135.8(6) . . . .
Mo3 O18 O19 Mo2 67.2(9) . . . .
P1 O18 O19 Mo1 -106.9(9) . . . 2_775
O20 O18 O19 Mo1 -149.8(8) . . . 2_775
Mo2 O18 O19 Mo1 74.4(9) . . . 2_775
Mo3 O18 O19 Mo1 141.6(7) . . . 2_775
O18 P1 O20 O18 179.999(1) 2_775 . . .
O19 P1 O20 O18 -48.9(7) . . . .
O19 P1 O20 O18 131.1(7) 2_775 . . .
O17 P1 O20 O18 -117.2(6) . . . .
O17 P1 O20 O18 62.8(6) 2_775 . . .
O18 P1 O20 O19 -131.1(7) . . . 2_775
O18 P1 O20 O19 48.9(7) 2_775 . . 2_775
O19 P1 O20 O19 180.000(2) . . . 2_775
O17 P1 O20 O19 111.8(6) . . . 2_775
O17 P1 O20 O19 -68.2(6) 2_775 . . 2_775
O18 P1 O20 Mo3 -1.4(6) . . . .
O18 P1 O20 Mo3 178.6(6) 2_775 . . .
O19 P1 O20 Mo3 -50.3(8) . . . .
O19 P1 O20 Mo3 129.7(8) 2_775 . . .
O17 P1 O20 Mo3 -118.6(7) . . . .
O17 P1 O20 Mo3 61.4(7) 2_775 . . .
O18 P1 O20 Mo1 -131.7(8) . . . .
O18 P1 O20 Mo1 48.3(8) 2_775 . . .
O19 P1 O20 Mo1 179.3(5) . . . .
O19 P1 O20 Mo1 -0.7(5) 2_775 . . .
O17 P1 O20 Mo1 111.1(7) . . . .
O17 P1 O20 Mo1 -68.9(7) 2_775 . . .
O19 O18 O20 P1 42.8(5) . . . .
Mo2 O18 O20 P1 114.5(8) . . . .
Mo3 O18 O20 P1 -178.9(5) . . . .
P1 O18 O20 O19 38.1(5) . . . 2_775
O19 O18 O20 O19 80.9(8) . . . 2_775
Mo2 O18 O20 O19 152.6(7) . . . 2_775
Mo3 O18 O20 O19 -140.8(6) . . . 2_775
P1 O18 O20 Mo3 178.9(5) . . . .
O19 O18 O20 Mo3 -138.3(6) . . . .
Mo2 O18 O20 Mo3 -66.6(7) . . . .
P1 O18 O20 Mo1 103.6(9) . . . .
O19 O18 O20 Mo1 146.3(8) . . . .
Mo2 O18 O20 Mo1 -141.9(7) . . . .
Mo3 O18 O20 Mo1 -75.3(8) . . . .
O15 Mo5 O21 Mo6 -119.7(18) . . . 2_775
O22 Mo5 O21 Mo6 -5(2) . . . 2_775
O12 Mo5 O21 Mo6 140.8(19) . . . 2_775
O4 Mo5 O21 Mo6 67(2) . . . 2_775
O17 Mo5 O21 Mo6 36.1(16) . . . 2_775
O15 Mo5 O22 Mo4 121.8(19) . . . 2_775
O21 Mo5 O22 Mo4 8(2) . . . 2_775
O12 Mo5 O22 Mo4 -67(2) . . . 2_775
O4 Mo5 O22 Mo4 -139(2) . . . 2_775
O17 Mo5 O22 Mo4 -36.7(18) . . . 2_775
C1 N1 N2 N3 -0.5(7) . . . .
C1 N1 N2 Cu1 -168.3(5) . . . .
N1 N2 N3 N4 0.7(7) . . . .
Cu1 N2 N3 N4 168.3(4) . . . .
N1 N2 N3 Cu3 -159.8(5) . . . .
Cu1 N2 N3 Cu3 7.8(9) . . . .
N2 N3 N4 C1 -0.6(7) . . . .
Cu3 N3 N4 C1 162.0(5) . . . .
N2 N3 N4 Cu3 168.0(4) . . . 2_774
Cu3 N3 N4 Cu3 -29.3(7) . . . 2_774
C7 N6 N7 N8 0.7(9) . . . .
N6 N7 N8 N9 -0.8(9) . . . .
N6 N7 N8 Cu2 168.5(5) . . . .
N7 N8 N9 C7 0.6(8) . . . .
Cu2 N8 N9 C7 -167.2(5) . . . .
N7 N8 N9 Cu1 177.4(5) . . . .
Cu2 N8 N9 Cu1 9.6(9) . . . .
C13 N11 N12 N13 -1.0(8) . . . .
C13 N11 N12 Cu2 171.9(5) . . . .
N11 N12 N13 N14 0.5(8) . . . .
Cu2 N12 N13 N14 -172.2(5) . . . .
N11 N12 N13 Cu1 169.2(5) . . . .
Cu2 N12 N13 Cu1 -3.5(8) . . . .
N12 N13 N14 C13 0.3(8) . . . .
Cu1 N13 N14 C13 -166.9(5) . . . .
N12 N13 N14 Cu3 -171.7(5) . . . .
Cu1 N13 N14 Cu3 21.1(8) . . . .
N2 N1 C1 N4 0.1(8) . . . .
N2 N1 C1 C2 179.0(6) . . . .
N3 N4 C1 N1 0.3(8) . . . .
Cu3 N4 C1 N1 -165.6(5) 2_774 . . .
N3 N4 C1 C2 -178.6(6) . . . .
Cu3 N4 C1 C2 15.5(11) 2_774 . . .
N1 C1 C2 C4 32.8(11) . . . .
N4 C1 C2 C4 -148.4(7) . . . .
N1 C1 C2 C3 -146.9(7) . . . .
N4 C1 C2 C3 31.8(11) . . . .
C4 C2 C3 C5 4.1(11) . . . .
C1 C2 C3 C5 -176.1(7) . . . .
C3 C2 C4 C6 -3.0(11) . . . .
C1 C2 C4 C6 177.3(7) . . . .
C6 N5 C5 C3 -1.2(11) . . . .
Cu2 N5 C5 C3 167.6(6) 1_445 . . .
C2 C3 C5 N5 -2.1(11) . . . .
C5 N5 C6 C4 2.4(11) . . . .
Cu2 N5 C6 C4 -166.4(6) 1_445 . . .
C2 C4 C6 N5 -0.3(11) . . . .
N7 N6 C7 N9 -0.4(9) . . . .
N7 N6 C7 C8 -177.8(7) . . . .
N8 N9 C7 N6 -0.1(9) . . . .
Cu1 N9 C7 N6 -176.0(6) . . . .
N8 N9 C7 C8 177.0(7) . . . .
Cu1 N9 C7 C8 1.1(13) . . . .
N6 C7 C8 C10 -165.3(8) . . . .
N9 C7 C8 C10 17.8(13) . . . .
N6 C7 C8 C9 15.2(11) . . . .
N9 C7 C8 C9 -161.7(8) . . . .
C10 C8 C9 C11 -1.0(13) . . . .
C7 C8 C9 C11 178.6(8) . . . .
C9 C8 C10 C12 -0.5(12) . . . .
C7 C8 C10 C12 -180.0(8) . . . .
C12 N10 C11 C9 -2.2(14) . . . .
C8 C9 C11 N10 2.3(15) . . . .
C11 N10 C12 C10 0.7(13) . . . .
C8 C10 C12 N10 0.6(13) . . . .
N12 N11 C13 N14 1.2(9) . . . .
N12 N11 C13 C14 -175.7(7) . . . .
N13 N14 C13 N11 -0.9(9) . . . .
Cu3 N14 C13 N11 169.4(5) . . . .
N13 N14 C13 C14 175.6(7) . . . .
Cu3 N14 C13 C14 -14.0(12) . . . .
N11 C13 C14 C15 -31.8(10) . . . .
N14 C13 C14 C15 151.9(8) . . . .
N11 C13 C14 C16 143.4(8) . . . .
N14 C13 C14 C16 -32.9(12) . . . .
C16 C14 C15 C18 -0.7(11) . . . .
C13 C14 C15 C18 174.6(7) . . . .
C15 C14 C16 C17 0.7(12) . . . .
C13 C14 C16 C17 -174.4(7) . . . .
C18 N15 C17 C16 0.3(12) . . . .
C14 C16 C17 N15 -0.5(13) . . . .
C17 N15 C18 C15 -0.3(12) . . . .
C14 C15 C18 N15 0.5(11) . . . .
